data_7713371
loop_
_publ_author_name
'Arion, Vladimir'
'Wittmann, Christopher'
'D\"om\"ot\"or, Orsolya'
'Kuznetcova, Irina'
'Spengler, Gabriella'
'Reynisson, Johannes'
'Holder, Lauren'
'Miller, Gavin John'
'Enyedy, Eva A.'
'Bai, Ruoli'
'Hamel, Ernest'

_publ_section_title
;
 Indolo[2,3-e]benzazocines and indolo[2,3-f]benzazonines and their
 copper(II) complexes as microtubule destabilizing agents
;
_journal_name_full 'Dalton Transactions'
_journal_paper_doi 10.1039/D3DT01632C
_journal_year 2023
_chemical_formula_moiety 'C24 H21 Cl2 Cu N5, 2(C3 H7 N O)'
_chemical_formula_sum 'C30 H35 Cl2 Cu N7 O2'
_chemical_formula_weight 660.09
_space_group_crystal_system triclinic
_space_group_IT_number 2
_space_group_name_Hall '-P 1'
_space_group_name_H-M_alt 'P -1'
_atom_sites_solution_hydrogens geom
_audit_creation_method SHELXL-2014
_audit_update_record
;
2023-05-10 deposited with the CCDC.	2023-07-03 downloaded from the CCDC.
;
_cell_angle_alpha 77.4544(10)
_cell_angle_beta 76.6520(12)
_cell_angle_gamma 85.2866(10)
_cell_formula_units_Z 2
_cell_length_a 9.8729(2)
_cell_length_b 9.9230(2)
_cell_length_c 16.4367(4)
_cell_measurement_reflns_used 9954
_cell_measurement_temperature 140(2)
_cell_measurement_theta_max 29.709
_cell_measurement_theta_min 2.602
_cell_volume 1528.50(6)
_computing_cell_refinement 'SAINT V8.38A (Bruker, 2018)'
_computing_data_collection 'Bruker APEX2'
_computing_data_reduction 'SAINT V8.38A (Bruker, 2018)'
_computing_molecular_graphics 'Bruker SHELXTL'
_computing_publication_material 'Bruker SHELXTL'
_computing_structure_refinement 'SHELXL-2014 (Sheldrick, 2014)'
_computing_structure_solution 'SHELXS-2014 (Sheldrick, 2014)'
_diffrn_ambient_temperature 140(2)
_diffrn_measured_fraction_theta_full 0.995
_diffrn_measured_fraction_theta_max 0.991
_diffrn_measurement_device_type 'Bruker D8 Venture'
_diffrn_measurement_method '\f and \w scans'
_diffrn_radiation_type MoK\a
_diffrn_radiation_wavelength 0.71073
_diffrn_reflns_av_R_equivalents 0.0704
_diffrn_reflns_av_unetI/netI 0.0733
_diffrn_reflns_Laue_measured_fraction_full 0.995
_diffrn_reflns_Laue_measured_fraction_max 0.991
_diffrn_reflns_limit_h_max 13
_diffrn_reflns_limit_h_min -12
_diffrn_reflns_limit_k_max 13
_diffrn_reflns_limit_k_min -13
_diffrn_reflns_limit_l_max 23
_diffrn_reflns_limit_l_min -22
_diffrn_reflns_number 37246
_diffrn_reflns_point_group_measured_fraction_full 0.995
_diffrn_reflns_point_group_measured_fraction_max 0.991
_diffrn_reflns_theta_full 25.242
_diffrn_reflns_theta_max 30.087
_diffrn_reflns_theta_min 2.104
_exptl_absorpt_coefficient_mu 0.930
_exptl_absorpt_correction_T_max 0.5642
_exptl_absorpt_correction_T_min 0.4875
_exptl_absorpt_correction_type multi-scan
_exptl_absorpt_process_details SADABS
_exptl_crystal_colour green
_exptl_crystal_density_diffrn 1.434
_exptl_crystal_description block
_exptl_crystal_F_000 686
_exptl_crystal_size_max 0.408
_exptl_crystal_size_mid 0.118
_exptl_crystal_size_min 0.026
_refine_diff_density_max 0.475
_refine_diff_density_min -0.632
_refine_diff_density_rms 0.079
_refine_ls_extinction_method none
_refine_ls_goodness_of_fit_ref 1.021
_refine_ls_hydrogen_treatment constr
_refine_ls_matrix_type full
_refine_ls_number_parameters 384
_refine_ls_number_reflns 8880
_refine_ls_number_restraints 2
_refine_ls_restrained_S_all 1.021
_refine_ls_R_factor_all 0.0756
_refine_ls_R_factor_gt 0.0402
_refine_ls_shift/su_max 0.000
_refine_ls_shift/su_mean 0.000
_refine_ls_structure_factor_coef Fsqd
_refine_ls_weighting_details 'w=1/[\s^2^(Fo^2^)+(0.0296P)^2^+0.7176P] where P=(Fo^2^+2Fc^2^)/3'
_refine_ls_weighting_scheme calc
_refine_ls_wR_factor_gt 0.0853
_refine_ls_wR_factor_ref 0.0945
_reflns_Friedel_coverage 0.000
_reflns_number_gt 6201
_reflns_number_total 8880
_reflns_threshold_expression 'I > 2\s(I)'
_cod_data_source_file d3dt01632c2.cif
_cod_data_source_block chwi665
_cod_database_code 7713371
_shelx_space_group_comment
;
The symmetry employed for this shelxl refinement is uniquely defined
by the following loop, which should always be used as a source of
symmetry information in preference to the above space-group names.
They are only intended as comments.
;
_shelx_estimated_absorpt_t_min 0.703
_shelx_estimated_absorpt_t_max 0.976
_shelxl_version_number 2014-3

loop_
_space_group_symop_operation_xyz
'x, y, z'
'-x, -y, -z'

loop_
_atom_site_label
_atom_site_type_symbol
_atom_site_fract_x
_atom_site_fract_y
_atom_site_fract_z
_atom_site_U_iso_or_equiv
_atom_site_adp_type
_atom_site_occupancy
_atom_site_site_symmetry_order
_atom_site_calc_flag
_atom_site_refinement_flags_posn
_atom_site_refinement_flags_adp
_atom_site_refinement_flags_occupancy
_atom_site_disorder_assembly
_atom_site_disorder_group
Cu Cu 0.32205(2) 0.17244(2) 0.53583(2) 0.01658(7) Uani 1 1 d . . . . .
Cl1 Cl 0.13704(5) 0.03901(5) 0.57783(3) 0.02514(12) Uani 1 1 d . . . . .
Cl2 Cl 0.25736(5) 0.35001(5) 0.62597(3) 0.02171(11) Uani 1 1 d . . . . .
C1 C 0.2983(2) 0.3665(2) 0.13852(13) 0.0233(4) Uani 1 1 d . . . . .
H1 H 0.3834 0.3932 0.0995 0.028 Uiso 1 1 calc R U . . .
C2 C 0.2125(2) 0.2810(2) 0.11912(14) 0.0273(5) Uani 1 1 d . . . . .
H2 H 0.2388 0.2490 0.0670 0.033 Uiso 1 1 calc R U . . .
C3 C 0.0876(2) 0.2416(2) 0.17564(15) 0.0303(5) Uani 1 1 d . . . . .
H3 H 0.0281 0.1828 0.1624 0.036 Uiso 1 1 calc R U . . .
C4 C 0.0507(2) 0.2884(2) 0.25120(14) 0.0265(5) Uani 1 1 d . . . . .
H4 H -0.0340 0.2597 0.2901 0.032 Uiso 1 1 calc R U . . .
C4A C 0.1340(2) 0.3765(2) 0.27182(13) 0.0211(4) Uani 1 1 d . . . . .
C5 C 0.0877(2) 0.4296(2) 0.35379(13) 0.0232(4) Uani 1 1 d . . . . .
H5A H -0.0148 0.4443 0.3658 0.028 Uiso 1 1 calc R U . . .
H5B H 0.1296 0.5200 0.3460 0.028 Uiso 1 1 calc R U . . .
C6 C 0.1283(2) 0.3316(2) 0.43038(13) 0.0238(5) Uani 1 1 d . . . . .
H6A H 0.0815 0.3668 0.4821 0.029 Uiso 1 1 calc R U . . .
H6B H 0.0888 0.2409 0.4354 0.029 Uiso 1 1 calc R U . . .
N7 N 0.27561(17) 0.30729(17) 0.43261(10) 0.0183(3) Uani 1 1 d . . . . .
C8 C 0.3796(2) 0.3809(2) 0.38800(12) 0.0170(4) Uani 1 1 d . . . . .
C8A C 0.3924(2) 0.49515(19) 0.31173(12) 0.0171(4) Uani 1 1 d . . . . .
N9 N 0.47933(17) 0.60154(16) 0.30535(10) 0.0190(3) Uani 1 1 d D . . . .
H9 H 0.5160 0.6162 0.3465 0.023 Uiso 1 1 calc DR U . . .
C9A C 0.4986(2) 0.6802(2) 0.22399(12) 0.0187(4) Uani 1 1 d . . . . .
C10 C 0.5776(2) 0.7978(2) 0.18813(14) 0.0240(4) Uani 1 1 d . . . . .
H10 H 0.6283 0.8350 0.2203 0.029 Uiso 1 1 calc R U . . .
C11 C 0.5785(2) 0.8576(2) 0.10378(14) 0.0285(5) Uani 1 1 d . . . . .
H11 H 0.6318 0.9371 0.0771 0.034 Uiso 1 1 calc R U . . .
C12 C 0.5022(2) 0.8033(2) 0.05675(14) 0.0282(5) Uani 1 1 d . . . . .
H12 H 0.5049 0.8472 -0.0010 0.034 Uiso 1 1 calc R U . . .
C13 C 0.4235(2) 0.6880(2) 0.09223(13) 0.0237(4) Uani 1 1 d . . . . .
H13 H 0.3713 0.6530 0.0600 0.028 Uiso 1 1 calc R U . . .
C13A C 0.4226(2) 0.6233(2) 0.17799(12) 0.0189(4) Uani 1 1 d . . . . .
C13B C 0.3538(2) 0.5049(2) 0.23493(12) 0.0178(4) Uani 1 1 d . . . . .
C13C C 0.2615(2) 0.4147(2) 0.21515(12) 0.0190(4) Uani 1 1 d . . . . .
N14 N 0.50626(17) 0.35541(16) 0.41208(10) 0.0175(3) Uani 1 1 d D . . . .
H14 H 0.5808 0.4029 0.3853 0.021 Uiso 1 1 calc DR U . . .
N15 N 0.50485(17) 0.24971(16) 0.48131(10) 0.0171(3) Uani 1 1 d . . . . .
C16 C 0.6104(2) 0.2136(2) 0.51456(12) 0.0177(4) Uani 1 1 d . . . . .
C17 C 0.5811(2) 0.09591(19) 0.58846(12) 0.0177(4) Uani 1 1 d . . . . .
N18 N 0.44819(17) 0.05188(16) 0.60836(10) 0.0170(3) Uani 1 1 d . . . . .
C19 C 0.4121(2) -0.0539(2) 0.67407(13) 0.0210(4) Uani 1 1 d . . . . .
H19 H 0.3200 -0.0860 0.6874 0.025 Uiso 1 1 calc R U . . .
C20 C 0.5047(2) -0.1182(2) 0.72333(13) 0.0249(5) Uani 1 1 d . . . . .
H20 H 0.4759 -0.1924 0.7702 0.030 Uiso 1 1 calc R U . . .
C21 C 0.6391(2) -0.0732(2) 0.70356(14) 0.0258(5) Uani 1 1 d . . . . .
H21 H 0.7040 -0.1158 0.7367 0.031 Uiso 1 1 calc R U . . .
C22 C 0.6786(2) 0.0353(2) 0.63448(13) 0.0223(4) Uani 1 1 d . . . . .
H22 H 0.7710 0.0671 0.6192 0.027 Uiso 1 1 calc R U . . .
C23 C 0.7474(2) 0.2807(2) 0.48620(14) 0.0249(5) Uani 1 1 d . . . . .
H23A H 0.8149 0.2232 0.4537 0.037 Uiso 1 1 calc R U . . .
H23B H 0.7803 0.2913 0.5363 0.037 Uiso 1 1 calc R U . . .
H23C H 0.7373 0.3717 0.4499 0.037 Uiso 1 1 calc R U . . .
O1 O 1.15590(18) -0.02836(17) 0.86303(11) 0.0378(4) Uani 1 1 d . . . . .
C24 C 1.0998(2) 0.0552(2) 0.81350(15) 0.0287(5) Uani 1 1 d . . . . .
H24 H 1.1531 0.0855 0.7573 0.034 Uiso 1 1 calc R U . . .
N24 N 0.9702(2) 0.10733(19) 0.83174(12) 0.0291(4) Uani 1 1 d . . . . .
C25 C 0.9118(3) 0.2038(3) 0.76768(16) 0.0403(6) Uani 1 1 d . . . . .
H25A H 0.8285 0.1653 0.7599 0.061 Uiso 1 1 calc R U . . .
H25B H 0.9809 0.2197 0.7134 0.061 Uiso 1 1 calc R U . . .
H25C H 0.8867 0.2915 0.7865 0.061 Uiso 1 1 calc R U . . .
C26 C 0.8810(3) 0.0682(3) 0.91636(16) 0.0423(7) Uani 1 1 d . . . . .
H26A H 0.8678 0.1466 0.9451 0.063 Uiso 1 1 calc R U . . .
H26B H 0.9246 -0.0101 0.9498 0.063 Uiso 1 1 calc R U . . .
H26C H 0.7904 0.0417 0.9111 0.063 Uiso 1 1 calc R U . . .
O2 O 0.29909(16) 0.63962(16) 0.73525(9) 0.0279(4) Uani 1 1 d . . . . .
C27 C 0.2257(2) 0.5424(2) 0.77712(13) 0.0233(4) Uani 1 1 d . . . . .
H27 H 0.1938 0.4847 0.7467 0.028 Uiso 1 1 calc R U . . .
N27 N 0.18862(19) 0.51326(19) 0.86149(11) 0.0252(4) Uani 1 1 d . . . . .
C28 C 0.2368(3) 0.5959(3) 0.91127(16) 0.0493(8) Uani 1 1 d . . . . .
H28A H 0.3361 0.6129 0.8882 0.074 Uiso 1 1 calc R U . . .
H28B H 0.2229 0.5464 0.9709 0.074 Uiso 1 1 calc R U . . .
H28C H 0.1841 0.6843 0.9083 0.074 Uiso 1 1 calc R U . . .
C29 C 0.0944(3) 0.4018(3) 0.90409(17) 0.0458(7) Uani 1 1 d . . . . .
H29A H 0.0036 0.4405 0.9289 0.069 Uiso 1 1 calc R U . . .
H29B H 0.1329 0.3413 0.9495 0.069 Uiso 1 1 calc R U . . .
H29C H 0.0831 0.3484 0.8626 0.069 Uiso 1 1 calc R U . . .

loop_
_atom_site_aniso_label
_atom_site_aniso_U_11
_atom_site_aniso_U_22
_atom_site_aniso_U_33
_atom_site_aniso_U_23
_atom_site_aniso_U_13
_atom_site_aniso_U_12
Cu 0.01489(12) 0.01733(12) 0.01588(12) -0.00069(9) -0.00170(9) -0.00316(9)
Cl1 0.0238(3) 0.0247(3) 0.0258(3) -0.0002(2) -0.0043(2) -0.0112(2)
Cl2 0.0221(2) 0.0210(2) 0.0234(2) -0.00823(19) -0.00434(19) -0.00045(19)
C1 0.0224(10) 0.0235(11) 0.0222(10) 0.0021(8) -0.0069(8) -0.0033(9)
C2 0.0332(12) 0.0262(11) 0.0257(11) -0.0030(9) -0.0155(9) 0.0004(10)
C3 0.0301(12) 0.0263(11) 0.0383(13) -0.0016(10) -0.0178(10) -0.0059(10)
C4 0.0181(10) 0.0250(11) 0.0326(12) 0.0077(9) -0.0093(9) -0.0043(9)
C4A 0.0159(9) 0.0214(10) 0.0238(10) 0.0035(8) -0.0081(8) 0.0004(8)
C5 0.0118(9) 0.0297(11) 0.0229(10) 0.0028(9) -0.0015(8) 0.0002(8)
C6 0.0129(9) 0.0321(12) 0.0215(10) 0.0029(9) -0.0010(8) -0.0034(8)
N7 0.0155(8) 0.0202(8) 0.0172(8) -0.0016(7) -0.0005(6) -0.0032(7)
C8 0.0163(9) 0.0193(9) 0.0147(9) -0.0041(7) -0.0018(7) -0.0001(8)
C8A 0.0132(9) 0.0167(9) 0.0193(9) -0.0011(8) -0.0015(7) -0.0011(7)
N9 0.0205(8) 0.0186(8) 0.0172(8) -0.0021(7) -0.0037(7) -0.0026(7)
C9A 0.0158(9) 0.0175(9) 0.0199(10) -0.0009(8) -0.0017(8) 0.0016(8)
C10 0.0213(10) 0.0200(10) 0.0294(11) -0.0036(9) -0.0032(9) -0.0038(8)
C11 0.0257(11) 0.0217(11) 0.0314(12) 0.0041(9) -0.0002(9) -0.0053(9)
C12 0.0289(12) 0.0272(11) 0.0220(11) 0.0065(9) -0.0031(9) -0.0019(9)
C13 0.0219(10) 0.0281(11) 0.0190(10) 0.0008(8) -0.0054(8) -0.0020(9)
C13A 0.0156(9) 0.0179(9) 0.0202(10) 0.0002(8) -0.0019(8) 0.0006(8)
C13B 0.0132(9) 0.0186(9) 0.0182(9) 0.0003(8) -0.0007(7) -0.0005(8)
C13C 0.0170(9) 0.0187(10) 0.0197(9) 0.0030(8) -0.0073(8) 0.0001(8)
N14 0.0151(8) 0.0175(8) 0.0168(8) 0.0042(6) -0.0029(6) -0.0052(6)
N15 0.0175(8) 0.0169(8) 0.0141(8) 0.0005(6) -0.0010(6) -0.0009(7)
C16 0.0170(9) 0.0168(9) 0.0182(9) -0.0031(8) -0.0019(8) -0.0009(8)
C17 0.0185(10) 0.0155(9) 0.0184(9) -0.0040(8) -0.0026(8) 0.0006(8)
N18 0.0173(8) 0.0154(8) 0.0177(8) -0.0033(6) -0.0024(6) -0.0007(6)
C19 0.0221(10) 0.0164(9) 0.0223(10) -0.0029(8) -0.0011(8) -0.0011(8)
C20 0.0324(12) 0.0185(10) 0.0204(10) 0.0021(8) -0.0048(9) 0.0005(9)
C21 0.0265(11) 0.0230(11) 0.0266(11) -0.0001(9) -0.0099(9) 0.0046(9)
C22 0.0201(10) 0.0215(10) 0.0251(11) -0.0026(8) -0.0066(8) 0.0005(8)
C23 0.0177(10) 0.0256(11) 0.0290(11) 0.0027(9) -0.0066(8) -0.0040(9)
O1 0.0299(9) 0.0363(10) 0.0453(10) -0.0028(8) -0.0099(8) -0.0003(8)
C24 0.0230(11) 0.0274(12) 0.0346(12) -0.0083(10) -0.0006(10) -0.0063(9)
N24 0.0267(10) 0.0295(10) 0.0275(10) -0.0044(8) -0.0003(8) -0.0008(8)
C25 0.0363(14) 0.0426(15) 0.0361(14) -0.0002(11) -0.0065(11) 0.0085(12)
C26 0.0362(14) 0.0496(16) 0.0329(13) -0.0048(12) 0.0040(11) 0.0028(12)
O2 0.0245(8) 0.0302(8) 0.0247(8) -0.0048(7) 0.0032(6) -0.0026(7)
C27 0.0215(10) 0.0256(11) 0.0223(10) -0.0088(9) -0.0018(8) 0.0046(9)
N27 0.0233(9) 0.0299(10) 0.0206(9) -0.0047(7) -0.0005(7) -0.0043(8)
C28 0.0573(19) 0.067(2) 0.0266(13) -0.0139(13) -0.0041(12) -0.0249(16)
C29 0.0514(17) 0.0450(16) 0.0345(14) -0.0004(12) 0.0025(12) -0.0197(13)

loop_
_atom_type_symbol
_atom_type_description
_atom_type_scat_dispersion_real
_atom_type_scat_dispersion_imag
_atom_type_scat_source
C C 0.0033 0.0016 'International Tables Vol C Tables 4.2.6.8 and 6.1.1.4'
H H 0.0000 0.0000 'International Tables Vol C Tables 4.2.6.8 and 6.1.1.4'
Cl Cl 0.1484 0.1585 'International Tables Vol C Tables 4.2.6.8 and 6.1.1.4'
Cu Cu 0.3201 1.2651 'International Tables Vol C Tables 4.2.6.8 and 6.1.1.4'
N N 0.0061 0.0033 'International Tables Vol C Tables 4.2.6.8 and 6.1.1.4'
O O 0.0106 0.0060 'International Tables Vol C Tables 4.2.6.8 and 6.1.1.4'

loop_
_geom_angle_atom_site_label_1
_geom_angle_atom_site_label_2
_geom_angle_atom_site_label_3
_geom_angle
_geom_angle_site_symmetry_1
_geom_angle_site_symmetry_3
_geom_angle_publ_flag
N15 Cu N7 79.40(7) . . ?
N15 Cu N18 78.04(7) . . ?
N7 Cu N18 156.45(6) . . ?
N15 Cu Cl1 164.17(5) . . ?
N7 Cu Cl1 101.74(5) . . ?
N18 Cu Cl1 98.15(5) . . ?
N15 Cu Cl2 93.00(5) . . ?
N7 Cu Cl2 91.41(5) . . ?
N18 Cu Cl2 96.42(5) . . ?
Cl1 Cu Cl2 102.73(2) . . ?
C2 C1 C13C 120.89(19) . . ?
C2 C1 H1 119.6 . . ?
C13C C1 H1 119.6 . . ?
C1 C2 C3 120.0(2) . . ?
C1 C2 H2 120.0 . . ?
C3 C2 H2 120.0 . . ?
C4 C3 C2 119.5(2) . . ?
C4 C3 H3 120.3 . . ?
C2 C3 H3 120.3 . . ?
C3 C4 C4A 121.8(2) . . ?
C3 C4 H4 119.1 . . ?
C4A C4 H4 119.1 . . ?
C4 C4A C13C 118.71(19) . . ?
C4 C4A C5 120.24(18) . . ?
C13C C4A C5 121.05(19) . . ?
C4A C5 C6 113.14(17) . . ?
C4A C5 H5A 109.0 . . ?
C6 C5 H5A 109.0 . . ?
C4A C5 H5B 109.0 . . ?
C6 C5 H5B 109.0 . . ?
H5A C5 H5B 107.8 . . ?
N7 C6 C5 119.29(16) . . ?
N7 C6 H6A 107.5 . . ?
C5 C6 H6A 107.5 . . ?
N7 C6 H6B 107.5 . . ?
C5 C6 H6B 107.5 . . ?
H6A C6 H6B 107.0 . . ?
C8 N7 C6 128.04(17) . . ?
C8 N7 Cu 113.03(14) . . ?
C6 N7 Cu 117.09(12) . . ?
N7 C8 N14 118.30(17) . . ?
N7 C8 C8A 131.96(19) . . ?
N14 C8 C8A 109.74(16) . . ?
C13B C8A N9 109.86(16) . . ?
C13B C8A C8 130.95(18) . . ?
N9 C8A C8 117.90(18) . . ?
C9A N9 C8A 108.52(17) . . ?
C9A N9 H9 125.7 . . ?
C8A N9 H9 125.7 . . ?
N9 C9A C10 129.0(2) . . ?
N9 C9A C13A 108.28(17) . . ?
C10 C9A C13A 122.69(19) . . ?
C11 C10 C9A 117.0(2) . . ?
C11 C10 H10 121.5 . . ?
C9A C10 H10 121.5 . . ?
C10 C11 C12 121.4(2) . . ?
C10 C11 H11 119.3 . . ?
C12 C11 H11 119.3 . . ?
C13 C12 C11 121.7(2) . . ?
C13 C12 H12 119.1 . . ?
C11 C12 H12 119.1 . . ?
C12 C13 C13A 118.2(2) . . ?
C12 C13 H13 120.9 . . ?
C13A C13 H13 120.9 . . ?
C9A C13A C13 119.10(18) . . ?
C9A C13A C13B 107.37(17) . . ?
C13 C13A C13B 133.5(2) . . ?
C8A C13B C13A 105.97(18) . . ?
C8A C13B C13C 127.31(17) . . ?
C13A C13B C13C 126.72(18) . . ?
C1 C13C C4A 119.10(19) . . ?
C1 C13C C13B 120.24(17) . . ?
C4A C13C C13B 120.65(18) . . ?
N15 N14 C8 113.81(15) . . ?
N15 N14 H14 123.1 . . ?
C8 N14 H14 123.1 . . ?
C16 N15 N14 123.07(17) . . ?
C16 N15 Cu 121.39(13) . . ?
N14 N15 Cu 115.08(13) . . ?
N15 C16 C17 112.11(17) . . ?
N15 C16 C23 125.66(18) . . ?
C17 C16 C23 122.21(18) . . ?
N18 C17 C22 121.92(18) . . ?
N18 C17 C16 114.42(17) . . ?
C22 C17 C16 123.66(18) . . ?
C19 N18 C17 118.71(18) . . ?
C19 N18 Cu 127.89(14) . . ?
C17 N18 Cu 113.20(13) . . ?
N18 C19 C20 122.2(2) . . ?
N18 C19 H19 118.9 . . ?
C20 C19 H19 118.9 . . ?
C21 C20 C19 119.18(19) . . ?
C21 C20 H20 120.4 . . ?
C19 C20 H20 120.4 . . ?
C20 C21 C22 119.2(2) . . ?
C20 C21 H21 120.4 . . ?
C22 C21 H21 120.4 . . ?
C17 C22 C21 118.8(2) . . ?
C17 C22 H22 120.6 . . ?
C21 C22 H22 120.6 . . ?
C16 C23 H23A 109.5 . . ?
C16 C23 H23B 109.5 . . ?
H23A C23 H23B 109.5 . . ?
C16 C23 H23C 109.5 . . ?
H23A C23 H23C 109.5 . . ?
H23B C23 H23C 109.5 . . ?
O1 C24 N24 125.5(2) . . ?
O1 C24 H24 117.2 . . ?
N24 C24 H24 117.2 . . ?
C24 N24 C25 121.35(19) . . ?
C24 N24 C26 121.2(2) . . ?
C25 N24 C26 117.42(19) . . ?
N24 C25 H25A 109.5 . . ?
N24 C25 H25B 109.5 . . ?
H25A C25 H25B 109.5 . . ?
N24 C25 H25C 109.5 . . ?
H25A C25 H25C 109.5 . . ?
H25B C25 H25C 109.5 . . ?
N24 C26 H26A 109.5 . . ?
N24 C26 H26B 109.5 . . ?
H26A C26 H26B 109.5 . . ?
N24 C26 H26C 109.5 . . ?
H26A C26 H26C 109.5 . . ?
H26B C26 H26C 109.5 . . ?
O2 C27 N27 124.3(2) . . ?
O2 C27 H27 117.9 . . ?
N27 C27 H27 117.9 . . ?
C27 N27 C28 120.24(19) . . ?
C27 N27 C29 119.7(2) . . ?
C28 N27 C29 119.99(19) . . ?
N27 C28 H28A 109.5 . . ?
N27 C28 H28B 109.5 . . ?
H28A C28 H28B 109.5 . . ?
N27 C28 H28C 109.5 . . ?
H28A C28 H28C 109.5 . . ?
H28B C28 H28C 109.5 . . ?
N27 C29 H29A 109.5 . . ?
N27 C29 H29B 109.5 . . ?
H29A C29 H29B 109.5 . . ?
N27 C29 H29C 109.5 . . ?
H29A C29 H29C 109.5 . . ?
H29B C29 H29C 109.5 . . ?

loop_
_geom_bond_atom_site_label_1
_geom_bond_atom_site_label_2
_geom_bond_distance
_geom_bond_site_symmetry_2
_geom_bond_publ_flag
Cu N15 1.9571(16) . ?
Cu N7 2.0375(17) . ?
Cu N18 2.0554(17) . ?
Cu Cl1 2.2325(5) . ?
Cu Cl2 2.4940(5) . ?
C1 C2 1.378(3) . ?
C1 C13C 1.403(3) . ?
C1 H1 0.9500 . ?
C2 C3 1.389(3) . ?
C2 H2 0.9500 . ?
C3 C4 1.380(3) . ?
C3 H3 0.9500 . ?
C4 C4A 1.390(3) . ?
C4 H4 0.9500 . ?
C4A C13C 1.407(3) . ?
C4A C5 1.512(3) . ?
C5 C6 1.526(3) . ?
C5 H5A 0.9900 . ?
C5 H5B 0.9900 . ?
C6 N7 1.462(3) . ?
C6 H6A 0.9900 . ?
C6 H6B 0.9900 . ?
N7 C8 1.291(2) . ?
C8 N14 1.385(3) . ?
C8 C8A 1.485(3) . ?
C8A C13B 1.382(3) . ?
C8A N9 1.386(3) . ?
N9 C9A 1.374(2) . ?
N9 H9 0.8800 . ?
C9A C10 1.399(3) . ?
C9A C13A 1.404(3) . ?
C10 C11 1.383(3) . ?
C10 H10 0.9500 . ?
C11 C12 1.404(3) . ?
C11 H11 0.9500 . ?
C12 C13 1.379(3) . ?
C12 H12 0.9500 . ?
C13 C13A 1.415(3) . ?
C13 H13 0.9500 . ?
C13A C13B 1.441(3) . ?
C13B C13C 1.461(3) . ?
N14 N15 1.368(2) . ?
N14 H14 0.8800 . ?
N15 C16 1.277(3) . ?
C16 C17 1.483(3) . ?
C16 C23 1.488(3) . ?
C17 N18 1.362(3) . ?
C17 C22 1.379(3) . ?
N18 C19 1.336(2) . ?
C19 C20 1.385(3) . ?
C19 H19 0.9500 . ?
C20 C21 1.379(3) . ?
C20 H20 0.9500 . ?
C21 C22 1.391(3) . ?
C21 H21 0.9500 . ?
C22 H22 0.9500 . ?
C23 H23A 0.9800 . ?
C23 H23B 0.9800 . ?
C23 H23C 0.9800 . ?
O1 C24 1.223(3) . ?
C24 N24 1.333(3) . ?
C24 H24 0.9500 . ?
N24 C25 1.452(3) . ?
N24 C26 1.455(3) . ?
C25 H25A 0.9800 . ?
C25 H25B 0.9800 . ?
C25 H25C 0.9800 . ?
C26 H26A 0.9800 . ?
C26 H26B 0.9800 . ?
C26 H26C 0.9800 . ?
O2 C27 1.235(3) . ?
C27 N27 1.323(3) . ?
C27 H27 0.9500 . ?
N27 C28 1.451(3) . ?
N27 C29 1.453(3) . ?
C28 H28A 0.9800 . ?
C28 H28B 0.9800 . ?
C28 H28C 0.9800 . ?
C29 H29A 0.9800 . ?
C29 H29B 0.9800 . ?
C29 H29C 0.9800 . ?

loop_
_geom_hbond_atom_site_label_D
_geom_hbond_atom_site_label_H
_geom_hbond_atom_site_label_A
_geom_hbond_distance_DH
_geom_hbond_distance_HA
_geom_hbond_distance_DA
_geom_hbond_angle_DHA
_geom_hbond_site_symmetry_A
C6 H6B Cl1 0.99 2.84 3.363(2) 114.0 .
N9 H9 Cl2 0.88 2.45 3.1718(18) 140.2 2_666
N14 H14 Cl2 0.88 2.99 3.7463(17) 145.9 2_666
N14 H14 O2 0.88 2.17 2.716(2) 119.7 2_666
C19 H19 Cl1 0.95 2.87 3.416(2) 118.0 .
C23 H23A Cl1 0.98 2.74 3.574(2) 142.7 2_656
C23 H23C Cl2 0.98 2.77 3.729(2) 165.8 2_666
C27 H27 Cl2 0.95 2.56 3.394(2) 146.4 .

loop_
_geom_torsion_atom_site_label_1
_geom_torsion_atom_site_label_2
_geom_torsion_atom_site_label_3
_geom_torsion_atom_site_label_4
_geom_torsion
_geom_torsion_site_symmetry_1
_geom_torsion_site_symmetry_2
_geom_torsion_site_symmetry_3
_geom_torsion_site_symmetry_4
_geom_torsion_publ_flag
C13C C1 C2 C3 0.1(3) . . . . ?
C1 C2 C3 C4 -0.2(3) . . . . ?
C2 C3 C4 C4A 1.2(3) . . . . ?
C3 C4 C4A C13C -2.2(3) . . . . ?
C3 C4 C4A C5 177.91(19) . . . . ?
C4 C4A C5 C6 86.2(2) . . . . ?
C13C C4A C5 C6 -93.7(2) . . . . ?
C4A C5 C6 N7 66.3(3) . . . . ?
C5 C6 N7 C8 17.7(3) . . . . ?
C5 C6 N7 Cu -178.89(15) . . . . ?
C6 N7 C8 N14 167.08(18) . . . . ?
Cu N7 C8 N14 3.2(2) . . . . ?
C6 N7 C8 C8A -12.4(4) . . . . ?
Cu N7 C8 C8A -176.28(17) . . . . ?
N7 C8 C8A C13B -50.2(3) . . . . ?
N14 C8 C8A C13B 130.3(2) . . . . ?
N7 C8 C8A N9 144.2(2) . . . . ?
N14 C8 C8A N9 -35.2(2) . . . . ?
C13B C8A N9 C9A -0.5(2) . . . . ?
C8 C8A N9 C9A 167.91(16) . . . . ?
C8A N9 C9A C10 179.9(2) . . . . ?
C8A N9 C9A C13A 0.1(2) . . . . ?
N9 C9A C10 C11 -179.80(19) . . . . ?
C13A C9A C10 C11 -0.1(3) . . . . ?
C9A C10 C11 C12 0.7(3) . . . . ?
C10 C11 C12 C13 -0.2(3) . . . . ?
C11 C12 C13 C13A -0.9(3) . . . . ?
N9 C9A C13A C13 178.78(17) . . . . ?
C10 C9A C13A C13 -1.0(3) . . . . ?
N9 C9A C13A C13B 0.3(2) . . . . ?
C10 C9A C13A C13B -179.48(18) . . . . ?
C12 C13 C13A C9A 1.4(3) . . . . ?
C12 C13 C13A C13B 179.4(2) . . . . ?
N9 C8A C13B C13A 0.7(2) . . . . ?
C8 C8A C13B C13A -165.73(19) . . . . ?
N9 C8A C13B C13C -178.96(18) . . . . ?
C8 C8A C13B C13C 14.6(3) . . . . ?
C9A C13A C13B C8A -0.6(2) . . . . ?
C13 C13A C13B C8A -178.8(2) . . . . ?
C9A C13A C13B C13C 179.05(18) . . . . ?
C13 C13A C13B C13C 0.9(4) . . . . ?
C2 C1 C13C C4A -1.1(3) . . . . ?
C2 C1 C13C C13B 179.80(19) . . . . ?
C4 C4A C13C C1 2.1(3) . . . . ?
C5 C4A C13C C1 -178.01(18) . . . . ?
C4 C4A C13C C13B -178.81(19) . . . . ?
C5 C4A C13C C13B 1.1(3) . . . . ?
C8A C13B C13C C1 -134.9(2) . . . . ?
C13A C13B C13C C1 45.5(3) . . . . ?
C8A C13B C13C C4A 46.0(3) . . . . ?
C13A C13B C13C C4A -133.6(2) . . . . ?
N7 C8 N14 N15 1.4(3) . . . . ?
C8A C8 N14 N15 -179.00(15) . . . . ?
C8 N14 N15 C16 -177.86(18) . . . . ?
C8 N14 N15 Cu -5.6(2) . . . . ?
N14 N15 C16 C17 -179.69(15) . . . . ?
Cu N15 C16 C17 8.5(2) . . . . ?
N14 N15 C16 C23 1.8(3) . . . . ?
Cu N15 C16 C23 -169.98(15) . . . . ?
N15 C16 C17 N18 -1.9(2) . . . . ?
C23 C16 C17 N18 176.66(18) . . . . ?
N15 C16 C17 C22 178.58(19) . . . . ?
C23 C16 C17 C22 -2.9(3) . . . . ?
C22 C17 N18 C19 -0.5(3) . . . . ?
C16 C17 N18 C19 179.94(16) . . . . ?
C22 C17 N18 Cu 174.79(15) . . . . ?
C16 C17 N18 Cu -4.8(2) . . . . ?
C17 N18 C19 C20 1.2(3) . . . . ?
Cu N18 C19 C20 -173.34(15) . . . . ?
N18 C19 C20 C21 -0.8(3) . . . . ?
C19 C20 C21 C22 -0.2(3) . . . . ?
N18 C17 C22 C21 -0.5(3) . . . . ?
C16 C17 C22 C21 179.00(18) . . . . ?
C20 C21 C22 C17 0.9(3) . . . . ?
O1 C24 N24 C25 -178.5(2) . . . . ?
O1 C24 N24 C26 0.6(4) . . . . ?
O2 C27 N27 C28 -1.4(3) . . . . ?
O2 C27 N27 C29 176.0(2) . . . . ?
